data_7033129
loop_
_publ_author_name
'Ganapathi, Emandi'
'Chatterjee, Tamal'
'Ravikanth, Mangalampalli'

_publ_section_title
;
 Synthesis and specific fluoride binding properties of expanded
 dithiacalixphyrins.
;
_journal_issue 6
_journal_name_full 'Dalton transactions (Cambridge, England : 2003)'
_journal_page_first 2763
_journal_page_last 2770
_journal_paper_doi 10.1039/c4dt03215b
_journal_volume 44
_journal_year 2015
_chemical_formula_moiety 'C39 H36 N2 O2 S2'
_chemical_formula_sum 'C39 H36 N2 O2 S2'
_chemical_formula_weight 628.82
_chemical_name_systematic
; 
 ? 
;
_space_group_IT_number 14
_symmetry_cell_setting monoclinic
_symmetry_space_group_name_Hall '-P 2ybc'
_symmetry_space_group_name_H-M 'P 1 21/c 1'
_atom_sites_solution_hydrogens geom
_atom_sites_solution_primary direct
_atom_sites_solution_secondary difmap
_audit_creation_method SHELXL-97
_cell_angle_alpha 90.00
_cell_angle_beta 95.492(7)
_cell_angle_gamma 90.00
_cell_formula_units_Z 4
_cell_length_a 19.814(8)
_cell_length_b 14.508(6)
_cell_length_c 11.457(5)
_cell_measurement_reflns_used 4584
_cell_measurement_temperature 100(2)
_cell_measurement_theta_max 31.3
_cell_measurement_theta_min 2.8
_cell_volume 3278(2)
_computing_cell_refinement
;
CrystalClear-SM Expert 2.1 b28 (Rigaku, 2013)
;
_computing_data_collection
;
CrystalClear-SM Expert 2.1 b28 (Rigaku, 2013)
;
_computing_data_reduction
;
CrystalClear-SM Expert 2.1 b28 (Rigaku, 2013)
;
_computing_molecular_graphics
;                                                                               
 CAMERON (Watkin, Prout & Pearce,  1996)                                        
;
_computing_publication_material
;                                                                               
CRYSTALS Issue 10 (Watkin, Prout, Carruthers & Betteridge, 1996)                
;
_computing_structure_refinement 'SHELXL-97 (Sheldrick, 2008)'
_computing_structure_solution 'SHELXS-97 (Sheldrick, 2008)'
_diffrn_ambient_temperature 100(2)
_diffrn_detector_area_resol_mean 28.5714
_diffrn_measured_fraction_theta_full 0.992
_diffrn_measured_fraction_theta_max 0.992
_diffrn_measurement_device_type 'Rigaku Saturn724+ (4x4 bin mode)'
_diffrn_measurement_method 'profile data from \w-scans'
_diffrn_radiation_monochromator graphite
_diffrn_radiation_source 'fine-focus sealed tube'
_diffrn_radiation_type MoK\a
_diffrn_radiation_wavelength 0.71075
_diffrn_reflns_av_R_equivalents 0.0485
_diffrn_reflns_av_sigmaI/netI 0.0368
_diffrn_reflns_limit_h_max 17
_diffrn_reflns_limit_h_min -23
_diffrn_reflns_limit_k_max 16
_diffrn_reflns_limit_k_min -17
_diffrn_reflns_limit_l_max 13
_diffrn_reflns_limit_l_min -13
_diffrn_reflns_number 24328
_diffrn_reflns_theta_full 25.00
_diffrn_reflns_theta_max 25.00
_diffrn_reflns_theta_min 2.81
_exptl_absorpt_coefficient_mu 0.200
_exptl_absorpt_correction_T_max 0.9881
_exptl_absorpt_correction_T_min 0.9243
_exptl_absorpt_correction_type numerical
_exptl_absorpt_process_details 'NUMABS (Rigaku, 1999)'
_exptl_crystal_colour violet
_exptl_crystal_density_diffrn 1.274
_exptl_crystal_density_method 'not measured'
_exptl_crystal_description prism
_exptl_crystal_F_000 1328
_exptl_crystal_size_max 0.40
_exptl_crystal_size_mid 0.15
_exptl_crystal_size_min 0.06
_refine_diff_density_max 1.258
_refine_diff_density_min -0.478
_refine_diff_density_rms 0.071
_refine_ls_extinction_method none
_refine_ls_goodness_of_fit_ref 1.066
_refine_ls_hydrogen_treatment mixed
_refine_ls_matrix_type full
_refine_ls_number_parameters 406
_refine_ls_number_reflns 5729
_refine_ls_number_restraints 0
_refine_ls_restrained_S_all 1.066
_refine_ls_R_factor_all 0.0875
_refine_ls_R_factor_gt 0.0802
_refine_ls_shift/su_max 0.000
_refine_ls_shift/su_mean 0.000
_refine_ls_structure_factor_coef Fsqd
_refine_ls_weighting_details 'calc w=1/[\s^2^(Fo^2^)+(0.1160P)^2^+4.7991P] where P=(Fo^2^+2Fc^2^)/3'
_refine_ls_weighting_scheme calc
_refine_ls_wR_factor_gt 0.2163
_refine_ls_wR_factor_ref 0.2238
_reflns_number_gt 5110
_reflns_number_total 5729
_reflns_threshold_expression >2sigma(I)
_cod_data_source_file c4dt03215b2.cif
_cod_data_source_block shelxl
_cod_depositor_comments
;
The following automatic conversions were performed:

'_symmetry_cell_setting' value 'Monoclinic' changed to 'monoclinic'
according to
/usr/data/users/saulius/crontab/automatic-downloads/rss-feeds/RSC/lib/dictionaries/cif_core.dic
dictionary named 'cif_core.dic' version 2.4.2 from
2011-04-26.

'_exptl_absorpt_correction_type' value 'Numerical'
changed to 'numerical' according to
/usr/data/users/saulius/crontab/automatic-downloads/rss-feeds/RSC/lib/dictionaries/cif_core.dic
dictionary named 'cif_core.dic' version 2.4.2 from 2011-04-26.

Automatic conversion script
Id: cif_fix_values 2935 2014-11-11 08:27:57Z andrius 

 Adding full bibliography for 7033129.cif.
;
_cod_original_sg_symbol_H-M 'P 21/c'
_cod_database_code 7033129

loop_
_symmetry_equiv_pos_as_xyz
'x, y, z'
'-x, y+1/2, -z+1/2'
'-x, -y, -z'
'x, -y-1/2, z-1/2'

loop_
_atom_site_label
_atom_site_type_symbol
_atom_site_fract_x
_atom_site_fract_y
_atom_site_fract_z
_atom_site_U_iso_or_equiv
_atom_site_adp_type
_atom_site_occupancy
_atom_site_symmetry_multiplicity
_atom_site_calc_flag
_atom_site_refinement_flags
S1 S 0.16082(5) 0.26785(7) 0.66816(9) 0.0447(3) Uani 1 1 d .
S2 S 0.21585(5) 0.51773(7) 0.62292(9) 0.0451(3) Uani 1 1 d .
O1 O 0.39792(13) 0.88471(17) 0.5077(2) 0.0416(6) Uani 1 1 d .
O2 O 0.15301(19) -0.2638(2) 0.4305(3) 0.0724(10) Uani 1 1 d .
N1 N 0.35497(14) 0.37764(19) 0.6604(2) 0.0314(6) Uani 1 1 d .
H1A H 0.3134 0.3559 0.6493 0.038 Uiso 1 1 calc R
N2 N 0.29309(14) 0.19625(19) 0.6983(3) 0.0315(6) Uani 1 1 d .
C6 C 0.39081(16) 0.2626(2) 0.8169(3) 0.0286(7) Uani 1 1 d .
C8 C 0.38267(18) 0.0957(2) 0.7203(3) 0.0330(8) Uani 1 1 d .
H8A H 0.4269 0.0731 0.7436 0.040 Uiso 1 1 calc R
C4 C 0.46181(17) 0.3944(2) 0.7269(3) 0.0329(8) Uani 1 1 d .
H4A H 0.5051 0.3852 0.7686 0.039 Uiso 1 1 calc R
C25 C 0.38301(18) 0.7927(2) 0.4994(3) 0.0349(8) Uani 1 1 d .
C3 C 0.44437(18) 0.4646(2) 0.6434(3) 0.0340(8) Uani 1 1 d .
H3A H 0.4736 0.5117 0.6200 0.041 Uiso 1 1 calc R
C2 C 0.37813(17) 0.4523(2) 0.6030(3) 0.0312(7) Uani 1 1 d .
C22 C 0.35276(18) 0.6049(2) 0.5041(3) 0.0332(8) Uani 1 1 d .
C10 C 0.27494(17) 0.1127(2) 0.6427(3) 0.0328(8) Uani 1 1 d .
C5 C 0.40472(16) 0.3416(2) 0.7369(3) 0.0290(7) Uani 1 1 d .
C21 C 0.26064(19) 0.4834(2) 0.5091(3) 0.0360(8) Uani 1 1 d .
C38 C 0.34278(19) 0.2959(3) 0.9068(3) 0.0372(8) Uani 1 1 d .
H38A H 0.3002 0.3175 0.8653 0.056 Uiso 1 1 calc R
H38B H 0.3643 0.3465 0.9533 0.056 Uiso 1 1 calc R
H38C H 0.3334 0.2449 0.9589 0.056 Uiso 1 1 calc R
C1 C 0.33517(18) 0.5021(2) 0.5061(3) 0.0325(8) Uani 1 1 d .
H1B H 0.3479 0.4758 0.4305 0.039 Uiso 1 1 calc R
C23 C 0.38070(19) 0.6434(3) 0.4115(3) 0.0395(8) Uani 1 1 d .
H23A H 0.3893 0.6053 0.3471 0.047 Uiso 1 1 calc R
C20 C 0.21879(19) 0.4369(3) 0.4257(3) 0.0395(8) Uani 1 1 d .
H20A H 0.2335 0.4129 0.3554 0.047 Uiso 1 1 calc R
C11 C 0.20992(19) 0.0960(3) 0.5958(3) 0.0417(9) Uani 1 1 d .
C27 C 0.3398(2) 0.6628(3) 0.5969(3) 0.0408(9) Uani 1 1 d .
H27A H 0.3212 0.6375 0.6633 0.049 Uiso 1 1 calc R
C9 C 0.33165(18) 0.0498(2) 0.6571(3) 0.0352(8) Uani 1 1 d .
H9A H 0.3330 -0.0114 0.6281 0.042 Uiso 1 1 calc R
C26 C 0.35362(19) 0.7560(3) 0.5939(3) 0.0384(8) Uani 1 1 d .
H26A H 0.3430 0.7948 0.6564 0.046 Uiso 1 1 calc R
C18 C 0.14096(19) 0.4675(3) 0.5611(4) 0.0466(10) Uani 1 1 d .
C24 C 0.3970(2) 0.7363(3) 0.4082(3) 0.0422(9) Uani 1 1 d .
H24A H 0.4177 0.7608 0.3434 0.051 Uiso 1 1 calc R
C30 C 0.2280(2) -0.0320(3) 0.4536(3) 0.0445(9) Uani 1 1 d .
H30A H 0.2608 0.0049 0.4202 0.053 Uiso 1 1 calc R
C39 C 0.45720(18) 0.2290(3) 0.8832(3) 0.0394(9) Uani 1 1 d .
H39A H 0.4880 0.2077 0.8269 0.059 Uiso 1 1 calc R
H39B H 0.4476 0.1780 0.9353 0.059 Uiso 1 1 calc R
H39C H 0.4784 0.2797 0.9298 0.059 Uiso 1 1 calc R
C29 C 0.1933(2) 0.0042(3) 0.5428(3) 0.0433(9) Uani 1 1 d .
C12 C 0.15497(19) 0.1624(3) 0.5958(4) 0.0479(10) Uani 1 1 d .
C15 C 0.07862(19) 0.2971(3) 0.6201(4) 0.0524(11) Uani 1 1 d .
C17 C 0.0806(2) 0.4681(3) 0.6266(4) 0.0537(11) Uani 1 1 d .
C19 C 0.15142(19) 0.4290(3) 0.4566(4) 0.0460(10) Uani 1 1 d .
H19A H 0.1165 0.3992 0.4080 0.055 Uiso 1 1 calc R
C32 C 0.1681(2) -0.1750(3) 0.4617(4) 0.0540(11) Uani 1 1 d .
C31 C 0.2159(2) -0.1210(3) 0.4120(4) 0.0484(10) Uani 1 1 d .
H31A H 0.2400 -0.1447 0.3507 0.058 Uiso 1 1 calc R
C37 C 0.0561(2) 0.5619(4) 0.6634(5) 0.0729(15) Uani 1 1 d .
H37A H 0.0160 0.5543 0.7062 0.109 Uiso 1 1 calc R
H37B H 0.0445 0.5999 0.5936 0.109 Uiso 1 1 calc R
H37C H 0.0921 0.5922 0.7142 0.109 Uiso 1 1 calc R
C16 C 0.0501(2) 0.3887(4) 0.6497(4) 0.0589(12) Uani 1 1 d .
C34 C 0.1449(3) -0.0506(4) 0.5890(5) 0.0670(14) Uani 1 1 d .
H34A H 0.1203 -0.0269 0.6496 0.080 Uiso 1 1 calc R
C28 C 0.4255(3) 0.9278(3) 0.4121(4) 0.0577(12) Uani 1 1 d .
H28A H 0.4336 0.9931 0.4299 0.087 Uiso 1 1 calc R
H28B H 0.3936 0.9220 0.3416 0.087 Uiso 1 1 calc R
H28C H 0.4685 0.8980 0.3986 0.087 Uiso 1 1 calc R
C33 C 0.1321(3) -0.1390(4) 0.5480(5) 0.0719(15) Uani 1 1 d .
H33A H 0.0983 -0.1751 0.5797 0.086 Uiso 1 1 calc R
C36 C -0.0162(2) 0.3815(5) 0.7069(5) 0.0805(17) Uani 1 1 d .
H36A H -0.0322 0.4434 0.7242 0.121 Uiso 1 1 calc R
H36B H -0.0085 0.3462 0.7799 0.121 Uiso 1 1 calc R
H36C H -0.0503 0.3502 0.6533 0.121 Uiso 1 1 calc R
C35 C 0.1935(3) -0.3055(3) 0.3528(6) 0.0808(19) Uani 1 1 d .
H35A H 0.1779 -0.3688 0.3371 0.121 Uiso 1 1 calc R
H35B H 0.2407 -0.3064 0.3873 0.121 Uiso 1 1 calc R
H35C H 0.1903 -0.2707 0.2792 0.121 Uiso 1 1 calc R
C14 C 0.0478(2) 0.2273(4) 0.5551(6) 0.0808(17) Uani 1 1 d .
H14A H 0.0018 0.2296 0.5229 0.097 Uiso 1 1 calc R
C13 C 0.0907(2) 0.1519(4) 0.5405(5) 0.0736(15) Uani 1 1 d .
H13A H 0.0767 0.0987 0.4965 0.088 Uiso 1 1 calc R
C7 C 0.35622(16) 0.1857(2) 0.7451(3) 0.0283(7) Uani 1 1 d .

loop_
_atom_site_aniso_label
_atom_site_aniso_U_11
_atom_site_aniso_U_22
_atom_site_aniso_U_33
_atom_site_aniso_U_23
_atom_site_aniso_U_13
_atom_site_aniso_U_12
S1 0.0314(5) 0.0565(6) 0.0461(6) -0.0058(5) 0.0029(4) -0.0015(4)
S2 0.0354(5) 0.0549(6) 0.0447(6) -0.0147(5) 0.0024(4) 0.0062(4)
O1 0.0507(15) 0.0286(13) 0.0461(15) 0.0024(11) 0.0068(12) -0.0013(11)
O2 0.078(2) 0.0433(18) 0.092(3) -0.0129(17) -0.015(2) -0.0194(17)
N1 0.0322(15) 0.0280(15) 0.0337(16) 0.0002(12) 0.0006(12) 0.0005(11)
N2 0.0286(14) 0.0305(15) 0.0355(16) -0.0015(12) 0.0046(12) -0.0038(11)
C6 0.0293(16) 0.0292(17) 0.0267(17) 0.0009(13) 0.0003(13) 0.0022(13)
C8 0.0392(19) 0.0298(18) 0.0303(18) 0.0027(14) 0.0053(15) 0.0044(14)
C4 0.0284(16) 0.0314(18) 0.0388(19) -0.0003(15) 0.0028(14) 0.0016(13)
C25 0.0360(18) 0.0303(18) 0.037(2) 0.0035(15) -0.0007(15) 0.0032(14)
C3 0.0361(18) 0.0279(17) 0.039(2) 0.0012(14) 0.0066(15) -0.0012(14)
C2 0.0396(19) 0.0253(16) 0.0290(17) -0.0007(14) 0.0051(14) 0.0015(13)
C22 0.0384(18) 0.0273(17) 0.0328(18) -0.0003(14) -0.0026(15) 0.0053(14)
C10 0.0360(18) 0.0341(18) 0.0288(18) 0.0003(14) 0.0059(14) -0.0065(14)
C5 0.0322(17) 0.0285(17) 0.0263(17) -0.0038(13) 0.0029(13) 0.0022(13)
C21 0.043(2) 0.0312(18) 0.0332(19) 0.0006(15) 0.0006(15) 0.0061(14)
C38 0.042(2) 0.044(2) 0.0262(18) -0.0017(15) 0.0070(15) -0.0006(16)
C1 0.0403(19) 0.0279(17) 0.0299(18) 0.0000(14) 0.0060(15) 0.0031(14)
C23 0.043(2) 0.043(2) 0.0335(19) -0.0077(16) 0.0087(16) 0.0015(16)
C20 0.044(2) 0.036(2) 0.037(2) -0.0028(16) -0.0023(16) 0.0013(15)
C11 0.041(2) 0.046(2) 0.039(2) -0.0023(17) 0.0072(16) -0.0090(16)
C27 0.053(2) 0.040(2) 0.0303(19) 0.0036(16) 0.0117(16) -0.0014(17)
C9 0.047(2) 0.0297(18) 0.0299(18) 0.0005(14) 0.0080(15) -0.0031(15)
C26 0.048(2) 0.0347(19) 0.0338(19) -0.0075(15) 0.0096(16) 0.0016(15)
C18 0.034(2) 0.055(2) 0.050(2) -0.0079(19) -0.0021(17) 0.0082(17)
C24 0.051(2) 0.044(2) 0.033(2) -0.0011(16) 0.0098(17) -0.0079(17)
C30 0.052(2) 0.040(2) 0.040(2) 0.0063(17) -0.0038(18) -0.0111(17)
C39 0.0359(19) 0.0352(19) 0.045(2) 0.0044(16) -0.0083(16) -0.0017(15)
C29 0.043(2) 0.045(2) 0.041(2) -0.0020(17) 0.0006(17) -0.0156(17)
C12 0.035(2) 0.052(2) 0.056(3) -0.002(2) 0.0008(18) -0.0128(17)
C15 0.0259(18) 0.073(3) 0.058(3) -0.008(2) 0.0030(17) -0.0057(18)
C17 0.033(2) 0.066(3) 0.061(3) -0.015(2) -0.0002(19) 0.0082(19)
C19 0.038(2) 0.050(2) 0.047(2) -0.0085(19) -0.0103(17) 0.0032(17)
C32 0.061(3) 0.037(2) 0.060(3) 0.0000(19) -0.014(2) -0.0202(19)
C31 0.057(2) 0.046(2) 0.041(2) -0.0013(18) -0.0071(19) -0.0074(18)
C37 0.044(2) 0.086(4) 0.088(4) -0.026(3) 0.005(2) 0.016(2)
C16 0.0272(19) 0.085(3) 0.064(3) -0.012(3) 0.0012(19) 0.013(2)
C34 0.066(3) 0.073(3) 0.065(3) -0.011(3) 0.021(2) -0.036(3)
C28 0.082(3) 0.044(2) 0.047(2) 0.010(2) 0.007(2) -0.016(2)
C33 0.080(3) 0.070(3) 0.067(3) -0.007(3) 0.017(3) -0.047(3)
C36 0.037(2) 0.119(5) 0.088(4) -0.013(4) 0.018(2) 0.002(3)
C35 0.058(3) 0.037(2) 0.139(5) -0.013(3) -0.036(3) 0.000(2)
C14 0.030(2) 0.094(4) 0.115(5) -0.019(4) -0.010(3) -0.001(2)
C13 0.048(3) 0.076(3) 0.094(4) -0.021(3) -0.011(3) -0.008(2)
C7 0.0303(17) 0.0283(17) 0.0272(17) 0.0058(13) 0.0073(13) -0.0022(13)

loop_
_atom_type_symbol
_atom_type_description
_atom_type_scat_dispersion_real
_atom_type_scat_dispersion_imag
_atom_type_scat_source
C C 0.0033 0.0016 'International Tables Vol C Tables 4.2.6.8 and 6.1.1.4'
H H 0.0000 0.0000 'International Tables Vol C Tables 4.2.6.8 and 6.1.1.4'
N N 0.0061 0.0033 'International Tables Vol C Tables 4.2.6.8 and 6.1.1.4'
O O 0.0106 0.0060 'International Tables Vol C Tables 4.2.6.8 and 6.1.1.4'
S S 0.1246 0.1234 'International Tables Vol C Tables 4.2.6.8 and 6.1.1.4'

loop_
_geom_angle_atom_site_label_1
_geom_angle_atom_site_label_2
_geom_angle_atom_site_label_3
_geom_angle
C15 S1 C12 92.7(2)
C21 S2 C18 92.97(19)
C25 O1 C28 118.3(3)
C32 O2 C35 117.0(4)
C5 N1 C2 111.0(3)
C5 N1 H1A 124.5
C2 N1 H1A 124.5
C7 N2 C10 106.0(3)
C5 C6 C7 109.2(3)
C5 C6 C39 110.1(3)
C7 C6 C39 111.0(3)
C5 C6 C38 109.1(3)
C7 C6 C38 108.5(3)
C39 C6 C38 108.8(3)
C9 C8 C7 106.4(3)
C9 C8 H8A 126.8
C7 C8 H8A 126.8
C5 C4 C3 107.8(3)
C5 C4 H4A 126.1
C3 C4 H4A 126.1
O1 C25 C24 125.1(3)
O1 C25 C26 115.2(3)
C24 C25 C26 119.7(3)
C2 C3 C4 107.4(3)
C2 C3 H3A 126.3
C4 C3 H3A 126.3
C3 C2 N1 107.3(3)
C3 C2 C1 129.9(3)
N1 C2 C1 122.6(3)
C23 C22 C27 117.7(3)
C23 C22 C1 121.3(3)
C27 C22 C1 120.9(3)
C11 C10 N2 121.5(3)
C11 C10 C9 128.7(3)
N2 C10 C9 109.4(3)
N1 C5 C4 106.4(3)
N1 C5 C6 121.4(3)
C4 C5 C6 132.1(3)
C20 C21 C1 126.7(3)
C20 C21 S2 110.3(3)
C1 C21 S2 123.0(3)
C6 C38 H38A 109.5
C6 C38 H38B 109.5
H38A C38 H38B 109.5
C6 C38 H38C 109.5
H38A C38 H38C 109.5
H38B C38 H38C 109.5
C21 C1 C2 112.4(3)
C21 C1 C22 113.6(3)
C2 C1 C22 111.3(3)
C21 C1 H1B 106.3
C2 C1 H1B 106.3
C22 C1 H1B 106.3
C22 C23 C24 122.2(3)
C22 C23 H23A 118.9
C24 C23 H23A 118.9
C21 C20 C19 112.6(4)
C21 C20 H20A 123.7
C19 C20 H20A 123.7
C10 C11 C12 124.0(4)
C10 C11 C29 118.8(4)
C12 C11 C29 117.2(3)
C26 C27 C22 121.1(3)
C26 C27 H27A 119.4
C22 C27 H27A 119.4
C8 C9 C10 106.4(3)
C8 C9 H9A 126.8
C10 C9 H9A 126.8
C27 C26 C25 119.7(3)
C27 C26 H26A 120.1
C25 C26 H26A 120.1
C19 C18 C17 130.8(4)
C19 C18 S2 109.6(3)
C17 C18 S2 119.5(3)
C25 C24 C23 119.5(3)
C25 C24 H24A 120.3
C23 C24 H24A 120.3
C29 C30 C31 121.5(4)
C29 C30 H30A 119.2
C31 C30 H30A 119.2
C6 C39 H39A 109.5
C6 C39 H39B 109.5
H39A C39 H39B 109.5
C6 C39 H39C 109.5
H39A C39 H39C 109.5
H39B C39 H39C 109.5
C30 C29 C34 118.2(4)
C30 C29 C11 122.3(3)
C34 C29 C11 119.4(4)
C13 C12 C11 126.0(4)
C13 C12 S1 109.4(4)
C11 C12 S1 124.6(3)
C14 C15 C16 128.5(4)
C14 C15 S1 110.7(4)
C16 C15 S1 120.8(3)
C16 C17 C18 120.0(4)
C16 C17 C37 123.7(4)
C18 C17 C37 116.3(4)
C18 C19 C20 114.5(4)
C18 C19 H19A 122.8
C20 C19 H19A 122.8
O2 C32 C33 115.6(4)
O2 C32 C31 124.4(5)
C33 C32 C31 120.0(4)
C30 C31 C32 119.0(4)
C30 C31 H31A 120.5
C32 C31 H31A 120.5
C17 C37 H37A 109.5
C17 C37 H37B 109.5
H37A C37 H37B 109.5
C17 C37 H37C 109.5
H37A C37 H37C 109.5
H37B C37 H37C 109.5
C17 C16 C15 122.1(4)
C17 C16 C36 124.5(5)
C15 C16 C36 113.3(5)
C33 C34 C29 120.9(5)
C33 C34 H34A 119.5
C29 C34 H34A 119.5
O1 C28 H28A 109.5
O1 C28 H28B 109.5
H28A C28 H28B 109.5
O1 C28 H28C 109.5
H28A C28 H28C 109.5
H28B C28 H28C 109.5
C32 C33 C34 120.4(4)
C32 C33 H33A 119.8
C34 C33 H33A 119.8
C16 C36 H36A 109.5
C16 C36 H36B 109.5
H36A C36 H36B 109.5
C16 C36 H36C 109.5
H36A C36 H36C 109.5
H36B C36 H36C 109.5
O2 C35 H35A 109.5
O2 C35 H35B 109.5
H35A C35 H35B 109.5
O2 C35 H35C 109.5
H35A C35 H35C 109.5
H35B C35 H35C 109.5
C15 C14 C13 113.4(4)
C15 C14 H14A 123.3
C13 C14 H14A 123.3
C12 C13 C14 113.8(5)
C12 C13 H13A 123.1
C14 C13 H13A 123.1
N2 C7 C8 111.8(3)
N2 C7 C6 119.9(3)
C8 C7 C6 128.3(3)

loop_
_geom_bond_atom_site_label_1
_geom_bond_atom_site_label_2
_geom_bond_distance
S1 C15 1.722(4)
S1 C12 1.739(4)
S2 C21 1.720(4)
S2 C18 1.742(4)
O1 C25 1.369(4)
O1 C28 1.416(5)
O2 C32 1.362(5)
O2 C35 1.393(7)
N1 C5 1.360(4)
N1 C2 1.369(4)
N1 H1A 0.8800
N2 C7 1.322(4)
N2 C10 1.401(4)
C6 C5 1.510(5)
C6 C7 1.510(5)
C6 C39 1.534(5)
C6 C38 1.545(5)
C8 C9 1.360(5)
C8 C7 1.445(5)
C8 H8A 0.9500
C4 C5 1.380(5)
C4 C3 1.418(5)
C4 H4A 0.9500
C25 C24 1.376(5)
C25 C26 1.384(5)
C3 C2 1.361(5)
C3 H3A 0.9500
C2 C1 1.516(5)
C22 C23 1.362(5)
C22 C27 1.398(5)
C22 C1 1.533(5)
C10 C11 1.369(5)
C10 C9 1.444(5)
C21 C20 1.379(5)
C21 C1 1.505(5)
C38 H38A 0.9800
C38 H38B 0.9800
C38 H38C 0.9800
C1 H1B 1.0000
C23 C24 1.388(5)
C23 H23A 0.9500
C20 C19 1.418(6)
C20 H20A 0.9500
C11 C12 1.454(6)
C11 C29 1.487(5)
C27 C26 1.381(5)
C27 H27A 0.9500
C9 H9A 0.9500
C26 H26A 0.9500
C18 C19 1.355(6)
C18 C17 1.472(6)
C24 H24A 0.9500
C30 C29 1.389(6)
C30 C31 1.389(6)
C30 H30A 0.9500
C39 H39A 0.9800
C39 H39B 0.9800
C39 H39C 0.9800
C29 C34 1.389(6)
C12 C13 1.375(6)
C15 C14 1.365(7)
C15 C16 1.496(7)
C17 C16 1.339(7)
C17 C37 1.518(7)
C19 H19A 0.9500
C32 C33 1.377(7)
C32 C31 1.393(6)
C31 H31A 0.9500
C37 H37A 0.9800
C37 H37B 0.9800
C37 H37C 0.9800
C16 C36 1.526(6)
C34 C33 1.380(7)
C34 H34A 0.9500
C28 H28A 0.9800
C28 H28B 0.9800
C28 H28C 0.9800
C33 H33A 0.9500
C36 H36A 0.9800
C36 H36B 0.9800
C36 H36C 0.9800
C35 H35A 0.9800
C35 H35B 0.9800
C35 H35C 0.9800
C14 C13 1.406(8)
C14 H14A 0.9500
C13 H13A 0.9500

loop_
_geom_torsion_atom_site_label_1
_geom_torsion_atom_site_label_2
_geom_torsion_atom_site_label_3
_geom_torsion_atom_site_label_4
_geom_torsion
C28 O1 C25 C24 4.8(5)
C28 O1 C25 C26 -177.5(4)
C5 C4 C3 C2 -1.2(4)
C4 C3 C2 N1 0.7(4)
C4 C3 C2 C1 -174.3(3)
C5 N1 C2 C3 0.0(4)
C5 N1 C2 C1 175.4(3)
C7 N2 C10 C11 172.8(3)
C7 N2 C10 C9 -0.7(4)
C2 N1 C5 C4 -0.7(4)
C2 N1 C5 C6 175.9(3)
C3 C4 C5 N1 1.1(4)
C3 C4 C5 C6 -175.0(3)
C7 C6 C5 N1 51.5(4)
C39 C6 C5 N1 173.6(3)
C38 C6 C5 N1 -67.0(4)
C7 C6 C5 C4 -132.9(4)
C39 C6 C5 C4 -10.7(5)
C38 C6 C5 C4 108.6(4)
C18 S2 C21 C20 1.3(3)
C18 S2 C21 C1 -177.9(3)
C20 C21 C1 C2 -114.3(4)
S2 C21 C1 C2 64.8(4)
C20 C21 C1 C22 118.3(4)
S2 C21 C1 C22 -62.6(4)
C3 C2 C1 C21 -165.9(3)
N1 C2 C1 C21 19.8(4)
C3 C2 C1 C22 -37.2(5)
N1 C2 C1 C22 148.4(3)
C23 C22 C1 C21 -117.1(4)
C27 C22 C1 C21 62.1(4)
C23 C22 C1 C2 114.9(4)
C27 C22 C1 C2 -65.9(4)
C27 C22 C23 C24 0.8(6)
C1 C22 C23 C24 -179.9(3)
C1 C21 C20 C19 178.4(3)
S2 C21 C20 C19 -0.8(4)
N2 C10 C11 C12 1.8(6)
C9 C10 C11 C12 173.9(4)
N2 C10 C11 C29 -177.2(3)
C9 C10 C11 C29 -5.1(6)
C23 C22 C27 C26 1.2(6)
C1 C22 C27 C26 -178.0(3)
C7 C8 C9 C10 0.7(4)
C11 C10 C9 C8 -172.9(4)
N2 C10 C9 C8 0.0(4)
C22 C27 C26 C25 -2.3(6)
O1 C25 C26 C27 -176.7(3)
C24 C25 C26 C27 1.2(6)
C21 S2 C18 C19 -1.5(3)
C21 S2 C18 C17 175.5(4)
O1 C25 C24 C23 178.5(3)
C26 C25 C24 C23 0.8(6)
C22 C23 C24 C25 -1.9(6)
C31 C30 C29 C34 -1.0(6)
C31 C30 C29 C11 174.3(4)
C10 C11 C29 C30 -56.0(5)
C12 C11 C29 C30 125.0(4)
C10 C11 C29 C34 119.2(5)
C12 C11 C29 C34 -59.8(6)
C10 C11 C12 C13 173.6(5)
C29 C11 C12 C13 -7.4(7)
C10 C11 C12 S1 -7.0(6)
C29 C11 C12 S1 172.0(3)
C15 S1 C12 C13 -1.5(4)
C15 S1 C12 C11 179.0(4)
C12 S1 C15 C14 2.1(4)
C12 S1 C15 C16 -177.5(4)
C19 C18 C17 C16 52.8(7)
S2 C18 C17 C16 -123.5(4)
C19 C18 C17 C37 -126.7(5)
S2 C18 C17 C37 57.0(5)
C17 C18 C19 C20 -175.2(4)
S2 C18 C19 C20 1.4(5)
C21 C20 C19 C18 -0.4(5)
C35 O2 C32 C33 -173.2(5)
C35 O2 C32 C31 7.0(6)
C29 C30 C31 C32 -0.3(6)
O2 C32 C31 C30 -178.3(4)
C33 C32 C31 C30 1.9(7)
C18 C17 C16 C15 5.3(7)
C37 C17 C16 C15 -175.2(4)
C18 C17 C16 C36 -174.2(4)
C37 C17 C16 C36 5.2(8)
C14 C15 C16 C17 -125.6(6)
S1 C15 C16 C17 53.9(6)
C14 C15 C16 C36 54.0(7)
S1 C15 C16 C36 -126.5(4)
C30 C29 C34 C33 0.6(7)
C11 C29 C34 C33 -174.8(5)
O2 C32 C33 C34 177.8(5)
C31 C32 C33 C34 -2.4(8)
C29 C34 C33 C32 1.1(9)
C16 C15 C14 C13 177.4(5)
S1 C15 C14 C13 -2.1(7)
C11 C12 C13 C14 -179.9(5)
S1 C12 C13 C14 0.6(7)
C15 C14 C13 C12 1.0(8)
C10 N2 C7 C8 1.2(4)
C10 N2 C7 C6 -177.3(3)
C9 C8 C7 N2 -1.2(4)
C9 C8 C7 C6 177.1(3)
C5 C6 C7 N2 -70.2(4)
C39 C6 C7 N2 168.2(3)
C38 C6 C7 N2 48.6(4)
C5 C6 C7 C8 111.5(4)
C39 C6 C7 C8 -10.1(5)
C38 C6 C7 C8 -129.7(3)
